data_8106871
loop_
_publ_author_name
'Wang, Guo'
'Cui, Yang-Zhe'
'Qiu, Qi-Ming'
'Hu, Ke-Yi'
'Jin, Qiong-Hua'

_publ_section_title
;
 Crystal structure of
 bis(triphenylphosphine-\kP)bis(\m2-1H,1&#x2032;H-2,2&#x2032;-biimidazole-\k3
 N,N&#x2032;:N&#x2032;)disilver(I) bis(tetrafluoroborate),
 C48H42Ag2B2F8N8P2
;
_journal_issue 2
_journal_name_full 'Zeitschrift f\"ur Kristallographie - New Crystal Structures'
_journal_page_first 343
_journal_page_last 345
_journal_paper_doi 10.1515/ncrs-2013-8081
_journal_volume 231
_journal_year 2016
_chemical_formula_sum 'C48 H42 Ag2 B2 F8 N8 P2'
_chemical_formula_weight 1182.20
_space_group_IT_number 2
_space_group_name_Hall '-P 1'
_space_group_name_H-M_alt 'P -1'
_symmetry_cell_setting triclinic
_symmetry_space_group_name_H-M 'P -1'
_atom_sites_solution_hydrogens geom
_atom_sites_solution_primary direct
_atom_sites_solution_secondary difmap
_cell_angle_alpha 76.3060(10)
_cell_angle_beta 74.0780(10)
_cell_angle_gamma 78.373(2)
_cell_formula_units_Z 1
_cell_length_a 9.0101(10)
_cell_length_b 10.9001(12)
_cell_length_c 13.1749(15)
_cell_measurement_reflns_used 3392
_cell_measurement_temperature 298(2)
_cell_measurement_theta_max 28.54
_cell_measurement_theta_min 2.377
_cell_volume 1195.9(2)
_computing_cell_refinement 'SAINT-Plus (Bruker, 2007)'
_computing_data_collection 'SMART (Bruker, 2007)'
_computing_data_reduction 'SAINT-Plus (Bruker, 2007)'
_computing_molecular_graphics 'SHELXTL (Sheldrick, 2008)'
_computing_publication_material 'SHELXTL (Sheldrick, 2008)'
_computing_structure_refinement 'SHELXL-97 (Sheldrick, 2008)'
_computing_structure_solution 'SHELXS-97 (Sheldrick, 2008)'
_diffrn_ambient_temperature 298(2)
_diffrn_measured_fraction_theta_full 0.985
_diffrn_measured_fraction_theta_max 0.985
_diffrn_measurement_device_type 'CCD area detector'
_diffrn_measurement_method 'phi and omega scans'
_diffrn_radiation_monochromator graphite
_diffrn_radiation_source 'fine-focus sealed tube'
_diffrn_radiation_type MoK\a
_diffrn_radiation_wavelength 0.71073
_diffrn_reflns_av_R_equivalents 0.0159
_diffrn_reflns_av_sigmaI/netI 0.0328
_diffrn_reflns_limit_h_max 10
_diffrn_reflns_limit_h_min -10
_diffrn_reflns_limit_k_max 12
_diffrn_reflns_limit_k_min -12
_diffrn_reflns_limit_l_max 15
_diffrn_reflns_limit_l_min -8
_diffrn_reflns_number 6232
_diffrn_reflns_theta_full 25.01
_diffrn_reflns_theta_max 25.01
_diffrn_reflns_theta_min 1.64
_exptl_absorpt_coefficient_mu 0.962
_exptl_absorpt_correction_T_max 0.8309
_exptl_absorpt_correction_T_min 0.6607
_exptl_absorpt_correction_type multi-scan
_exptl_absorpt_process_details 'SADABS (Bruker, 2007)'
_exptl_crystal_colour colourless
_exptl_crystal_density_diffrn 1.641
_exptl_crystal_density_method 'not measured'
_exptl_crystal_description block
_exptl_crystal_F_000 592
_exptl_crystal_size_max 0.47
_exptl_crystal_size_mid 0.36
_exptl_crystal_size_min 0.20
_refine_diff_density_max 0.437
_refine_diff_density_min -0.587
_refine_diff_density_rms 0.066
_refine_ls_extinction_method none
_refine_ls_goodness_of_fit_ref 1.055
_refine_ls_hydrogen_treatment mixed
_refine_ls_matrix_type full
_refine_ls_number_parameters 344
_refine_ls_number_reflns 4149
_refine_ls_number_restraints 0
_refine_ls_restrained_S_all 1.055
_refine_ls_R_factor_all 0.0443
_refine_ls_R_factor_gt 0.0316
_refine_ls_shift/su_max 0.001
_refine_ls_shift/su_mean 0.000
_refine_ls_structure_factor_coef Fsqd
_refine_ls_weighting_details 'calc w=1/[\s^2^(Fo^2^)+(0.0291P)^2^+0.9172P] where P=(Fo^2^+2Fc^2^)/3'
_refine_ls_weighting_scheme calc
_refine_ls_wR_factor_gt 0.0689
_refine_ls_wR_factor_ref 0.0771
_reflns_number_gt 3399
_reflns_number_total 4149
_reflns_threshold_expression >2sigma(I)
_cod_data_source_file suppl_ncrs-2013-8081_suppl.cif
_cod_data_source_block 081220c
_cod_original_sg_symbol_H-M P-1
_cod_database_code 8106871

loop_
_symmetry_equiv_pos_as_xyz
'x, y, z'
'-x, -y, -z'

loop_
_atom_site_label
_atom_site_type_symbol
_atom_site_fract_x
_atom_site_fract_y
_atom_site_fract_z
_atom_site_U_iso_or_equiv
_atom_site_adp_type
_atom_site_occupancy
_atom_site_symmetry_multiplicity
_atom_site_calc_flag
_atom_site_refinement_flags
_atom_site_disorder_assembly
_atom_site_disorder_group
Ag1 Ag 0.47579(3) 0.17433(3) 1.47315(2) 0.04983(11) Uani 1 1 d . . .
F1 F 0.2207(5) 0.7170(3) 1.0669(3) 0.1348(14) Uani 1 1 d . A .
F2 F 0.168(2) 0.8850(16) 0.9469(12) 0.105(5) Uani 0.58(3) 1 d P A 1
F3 F 0.1740(14) 0.9132(12) 1.1084(16) 0.121(5) Uani 0.58(3) 1 d P A 1
F4 F -0.0097(18) 0.8244(17) 1.0984(14) 0.105(4) Uani 0.58(3) 1 d P A 1
F2' F 0.011(3) 0.856(2) 1.1193(19) 0.131(10) Uani 0.42(3) 1 d P A 2
F3' F 0.108(3) 0.864(2) 0.9485(18) 0.096(6) Uani 0.42(3) 1 d P A 2
F4' F 0.239(2) 0.9256(12) 1.035(2) 0.122(6) Uani 0.42(3) 1 d P A 2
N1 N 0.4845(3) 0.1284(2) 1.64960(19) 0.0392(6) Uani 1 1 d . . .
N2 N 0.3710(3) 0.0578(3) 1.8179(2) 0.0472(7) Uani 1 1 d . . .
H2 H 0.3063 0.0231 1.8732 0.057 Uiso 1 1 calc R . .
N3 N 0.2941(3) 0.0069(3) 1.5730(2) 0.0439(7) Uani 1 1 d . . .
N4 N 0.1214(4) -0.0079(4) 1.7259(2) 0.0675(10) Uani 1 1 d . . .
H4 H 0.0765 -0.0038 1.7919 0.081 Uiso 1 1 calc R . .
P1 P 0.43405(9) 0.34919(7) 1.33167(6) 0.03284(18) Uani 1 1 d . . .
B1 B 0.1439(6) 0.8357(4) 1.0503(4) 0.0598(12) Uani 1 1 d . . .
C1 C 0.3681(4) 0.0693(3) 1.7144(2) 0.0354(7) Uani 1 1 d . . .
C2 C 0.4942(4) 0.1108(3) 1.8194(3) 0.0533(9) Uani 1 1 d . . .
H2A H 0.5248 0.1163 1.8799 0.064 Uiso 1 1 calc R . .
C3 C 0.5636(4) 0.1542(3) 1.7156(3) 0.0475(8) Uani 1 1 d . . .
H3 H 0.6514 0.1952 1.6926 0.057 Uiso 1 1 calc R . .
C4 C 0.2615(3) 0.0225(3) 1.6733(2) 0.0354(7) Uani 1 1 d . . .
C5 C 0.0611(5) -0.0471(5) 1.6558(3) 0.0788(14) Uani 1 1 d . . .
H5 H -0.0348 -0.0752 1.6703 0.095 Uiso 1 1 calc R . .
C6 C 0.1678(4) -0.0367(3) 1.5631(3) 0.0521(9) Uani 1 1 d . . .
H6 H 0.1579 -0.0562 1.5004 0.063 Uiso 1 1 calc R . .
C7 C 0.2893(3) 0.4799(3) 1.3788(2) 0.0362(7) Uani 1 1 d . . .
C8 C 0.2797(4) 0.5027(4) 1.4794(3) 0.0567(10) Uani 1 1 d . . .
H8 H 0.3466 0.4518 1.5204 0.068 Uiso 1 1 calc R . .
C9 C 0.1729(5) 0.5996(4) 1.5200(3) 0.0666(11) Uani 1 1 d . . .
H9 H 0.1690 0.6140 1.5875 0.080 Uiso 1 1 calc R . .
C10 C 0.0724(4) 0.6747(4) 1.4609(3) 0.0569(10) Uani 1 1 d . . .
H10 H -0.0011 0.7391 1.4885 0.068 Uiso 1 1 calc R . .
C11 C 0.0816(5) 0.6538(4) 1.3612(4) 0.0649(11) Uani 1 1 d . . .
H11 H 0.0142 0.7048 1.3207 0.078 Uiso 1 1 calc R . .
C12 C 0.1893(4) 0.5580(3) 1.3195(3) 0.0534(9) Uani 1 1 d . . .
H12 H 0.1947 0.5460 1.2509 0.064 Uiso 1 1 calc R . .
C13 C 0.3744(3) 0.3129(3) 1.2224(2) 0.0355(7) Uani 1 1 d . . .
C14 C 0.3220(4) 0.1980(3) 1.2353(3) 0.0454(8) Uani 1 1 d . . .
H14 H 0.3187 0.1393 1.2996 0.054 Uiso 1 1 calc R . .
C15 C 0.2742(4) 0.1701(4) 1.1526(3) 0.0554(9) Uani 1 1 d . . .
H15 H 0.2386 0.0928 1.1619 0.066 Uiso 1 1 calc R . .
C16 C 0.2794(4) 0.2556(4) 1.0574(3) 0.0547(10) Uani 1 1 d . . .
H16 H 0.2472 0.2364 1.0024 0.066 Uiso 1 1 calc R . .
C17 C 0.3320(5) 0.3692(4) 1.0432(3) 0.0617(11) Uani 1 1 d . . .
H17 H 0.3353 0.4272 0.9786 0.074 Uiso 1 1 calc R . .
C18 C 0.3799(4) 0.3978(4) 1.1245(3) 0.0523(9) Uani 1 1 d . . .
H18 H 0.4166 0.4749 1.1138 0.063 Uiso 1 1 calc R . .
C19 C 0.6116(3) 0.4201(3) 1.2630(2) 0.0343(7) Uani 1 1 d . . .
C20 C 0.6304(4) 0.5408(3) 1.2689(3) 0.0415(8) Uani 1 1 d . . .
H20 H 0.5484 0.5919 1.3065 0.050 Uiso 1 1 calc R . .
C21 C 0.7709(4) 0.5859(4) 1.2190(3) 0.0505(9) Uani 1 1 d . . .
H21 H 0.7829 0.6670 1.2236 0.061 Uiso 1 1 calc R . .
C22 C 0.8919(4) 0.5124(4) 1.1632(3) 0.0559(10) Uani 1 1 d . . .
H22 H 0.9863 0.5429 1.1304 0.067 Uiso 1 1 calc R . .
C23 C 0.8736(4) 0.3925(4) 1.1555(3) 0.0627(11) Uani 1 1 d . . .
H23 H 0.9553 0.3428 1.1164 0.075 Uiso 1 1 calc R . .
C24 C 0.7351(4) 0.3459(3) 1.2054(3) 0.0513(9) Uani 1 1 d . . .
H24 H 0.7242 0.2646 1.2006 0.062 Uiso 1 1 calc R . .

loop_
_atom_site_aniso_label
_atom_site_aniso_U_11
_atom_site_aniso_U_22
_atom_site_aniso_U_33
_atom_site_aniso_U_23
_atom_site_aniso_U_13
_atom_site_aniso_U_12
Ag1 0.05822(19) 0.04971(17) 0.03211(15) 0.00737(11) -0.00935(11) -0.00643(12)
F1 0.173(3) 0.084(2) 0.101(2) 0.0049(17) -0.017(2) 0.039(2)
F2 0.137(10) 0.097(6) 0.045(6) 0.010(4) 0.019(6) -0.024(6)
F3 0.133(7) 0.144(6) 0.126(11) -0.065(7) -0.037(7) -0.056(5)
F4 0.086(6) 0.113(8) 0.109(10) -0.005(5) 0.004(5) -0.054(6)
F2' 0.15(2) 0.110(13) 0.071(7) -0.017(7) 0.039(11) 0.030(11)
F3' 0.150(15) 0.078(9) 0.060(9) -0.016(6) -0.046(10) 0.014(8)
F4' 0.146(11) 0.134(7) 0.103(13) 0.005(7) -0.043(10) -0.076(7)
N1 0.0485(16) 0.0395(15) 0.0312(14) -0.0060(11) -0.0132(12) -0.0058(12)
N2 0.0620(19) 0.0490(17) 0.0282(14) -0.0039(12) -0.0101(13) -0.0075(14)
N3 0.0419(16) 0.0554(17) 0.0365(15) -0.0118(13) -0.0113(12) -0.0057(13)
N4 0.056(2) 0.109(3) 0.0384(17) -0.0128(17) 0.0026(15) -0.0349(19)
P1 0.0379(4) 0.0338(4) 0.0266(4) -0.0009(3) -0.0099(3) -0.0072(3)
B1 0.076(3) 0.049(3) 0.051(3) -0.006(2) -0.010(2) -0.015(2)
C1 0.0459(18) 0.0307(16) 0.0276(16) -0.0045(13) -0.0092(13) -0.0021(13)
C2 0.071(3) 0.054(2) 0.044(2) -0.0162(17) -0.0270(18) -0.0021(19)
C3 0.056(2) 0.0430(19) 0.050(2) -0.0123(16) -0.0184(17) -0.0086(16)
C4 0.0384(17) 0.0327(16) 0.0318(16) -0.0039(13) -0.0069(13) -0.0023(13)
C5 0.064(3) 0.120(4) 0.062(3) -0.009(3) -0.013(2) -0.048(3)
C6 0.053(2) 0.058(2) 0.053(2) -0.0097(17) -0.0232(18) -0.0102(17)
C7 0.0338(16) 0.0404(17) 0.0325(16) -0.0028(13) -0.0054(13) -0.0098(13)
C8 0.066(2) 0.064(2) 0.0359(19) -0.0113(17) -0.0199(17) 0.0135(19)
C9 0.080(3) 0.072(3) 0.041(2) -0.0208(19) -0.010(2) 0.011(2)
C10 0.048(2) 0.051(2) 0.066(3) -0.0177(19) -0.0042(19) -0.0005(17)
C11 0.060(2) 0.056(2) 0.084(3) -0.017(2) -0.038(2) 0.0124(19)
C12 0.060(2) 0.057(2) 0.051(2) -0.0170(18) -0.0303(18) 0.0033(18)
C13 0.0352(16) 0.0399(18) 0.0310(16) -0.0038(13) -0.0077(13) -0.0083(13)
C14 0.053(2) 0.0390(19) 0.0456(19) -0.0049(15) -0.0147(16) -0.0098(15)
C15 0.055(2) 0.050(2) 0.070(3) -0.025(2) -0.0181(19) -0.0095(17)
C16 0.048(2) 0.080(3) 0.046(2) -0.028(2) -0.0147(16) -0.0064(19)
C17 0.068(3) 0.087(3) 0.035(2) -0.0044(19) -0.0165(18) -0.024(2)
C18 0.066(2) 0.060(2) 0.0383(19) 0.0021(16) -0.0197(17) -0.0272(19)
C19 0.0347(16) 0.0387(17) 0.0288(15) -0.0018(13) -0.0119(13) -0.0038(13)
C20 0.0461(19) 0.0384(18) 0.0418(18) -0.0065(14) -0.0131(15) -0.0081(15)
C21 0.057(2) 0.052(2) 0.049(2) -0.0008(17) -0.0197(18) -0.0213(18)
C22 0.039(2) 0.078(3) 0.050(2) -0.0005(19) -0.0111(17) -0.0188(19)
C23 0.042(2) 0.075(3) 0.066(3) -0.024(2) -0.0007(18) -0.0009(19)
C24 0.044(2) 0.047(2) 0.060(2) -0.0165(17) -0.0028(17) -0.0044(16)

loop_
_atom_type_symbol
_atom_type_description
_atom_type_scat_dispersion_real
_atom_type_scat_dispersion_imag
_atom_type_scat_source
C C 0.0033 0.0016 'International Tables Vol C Tables 4.2.6.8 and 6.1.1.4'
H H 0.0000 0.0000 'International Tables Vol C Tables 4.2.6.8 and 6.1.1.4'
N N 0.0061 0.0033 'International Tables Vol C Tables 4.2.6.8 and 6.1.1.4'
F F 0.0171 0.0103 'International Tables Vol C Tables 4.2.6.8 and 6.1.1.4'
Ag Ag -0.8971 1.1015 'International Tables Vol C Tables 4.2.6.8 and 6.1.1.4'
B B 0.0013 0.0007 'International Tables Vol C Tables 4.2.6.8 and 6.1.1.4'
P P 0.1023 0.0942 'International Tables Vol C Tables 4.2.6.8 and 6.1.1.4'

loop_
_geom_angle_atom_site_label_1
_geom_angle_atom_site_label_2
_geom_angle_atom_site_label_3
_geom_angle
_geom_angle_site_symmetry_1
_geom_angle_site_symmetry_3
N1 Ag1 P1 141.76(7) . .
N1 Ag1 N3 72.10(9) . .
P1 Ag1 N3 127.22(6) . .
N1 Ag1 N3 92.00(9) . 2_658
P1 Ag1 N3 117.51(6) . 2_658
N3 Ag1 N3 90.26(8) . 2_658
C1 N1 C3 105.9(3) . .
C1 N1 Ag1 113.6(2) . .
C3 N1 Ag1 140.0(2) . .
C1 N2 C2 107.9(3) . .
C1 N2 H2 126.1 . .
C2 N2 H2 126.1 . .
C4 N3 C6 105.7(3) . .
C4 N3 Ag1 102.6(2) . .
C6 N3 Ag1 139.9(2) . .
C4 N3 Ag1 114.1(2) . 2_658
C6 N3 Ag1 103.7(2) . 2_658
Ag1 N3 Ag1 89.74(8) . 2_658
C4 N4 C5 107.6(3) . .
C4 N4 H4 126.2 . .
C5 N4 H4 126.2 . .
C13 P1 C7 106.18(14) . .
C13 P1 C19 103.08(13) . .
C7 P1 C19 105.36(14) . .
C13 P1 Ag1 116.14(10) . .
C7 P1 Ag1 112.93(10) . .
C19 P1 Ag1 112.12(9) . .
F2' B1 F2 123.8(14) . .
F2' B1 F1 115.2(12) . .
F2 B1 F1 110.8(9) . .
F2' B1 F4' 113.1(11) . .
F2 B1 F4' 75.6(8) . .
F1 B1 F4' 111.8(8) . .
F2' B1 F4 24.7(14) . .
F2 B1 F4 113.2(12) . .
F1 B1 F4 105.1(9) . .
F4' B1 F4 135.7(11) . .
F2' B1 F3 76.8(11) . .
F2 B1 F3 112.6(9) . .
F1 B1 F3 113.1(6) . .
F4' B1 F3 41.7(5) . .
F4 B1 F3 101.5(7) . .
F2' B1 F3' 105.6(14) . .
F2 B1 F3' 26.2(10) . .
F1 B1 F3' 109.5(9) . .
F4' B1 F3' 100.2(8) . .
F4 B1 F3' 89.3(13) . .
F3 B1 F3' 131.1(9) . .
N1 C1 N2 110.3(3) . .
N1 C1 C4 122.0(3) . .
N2 C1 C4 127.7(3) . .
C3 C2 N2 106.5(3) . .
C3 C2 H2A 126.8 . .
N2 C2 H2A 126.8 . .
C2 C3 N1 109.5(3) . .
C2 C3 H3 125.2 . .
N1 C3 H3 125.2 . .
N3 C4 N4 110.6(3) . .
N3 C4 C1 122.0(3) . .
N4 C4 C1 127.4(3) . .
C6 C5 N4 105.9(4) . .
C6 C5 H5 127.1 . .
N4 C5 H5 127.1 . .
C5 C6 N3 110.2(3) . .
C5 C6 H6 124.9 . .
N3 C6 H6 124.9 . .
C12 C7 C8 117.9(3) . .
C12 C7 P1 123.9(3) . .
C8 C7 P1 118.2(2) . .
C9 C8 C7 121.2(3) . .
C9 C8 H8 119.4 . .
C7 C8 H8 119.4 . .
C10 C9 C8 120.2(4) . .
C10 C9 H9 119.9 . .
C8 C9 H9 119.9 . .
C11 C10 C9 119.1(4) . .
C11 C10 H10 120.4 . .
C9 C10 H10 120.4 . .
C10 C11 C12 121.1(4) . .
C10 C11 H11 119.5 . .
C12 C11 H11 119.5 . .
C11 C12 C7 120.5(3) . .
C11 C12 H12 119.7 . .
C7 C12 H12 119.7 . .
C14 C13 C18 118.3(3) . .
C14 C13 P1 119.8(2) . .
C18 C13 P1 121.9(2) . .
C13 C14 C15 120.2(3) . .
C13 C14 H14 119.9 . .
C15 C14 H14 119.9 . .
C16 C15 C14 120.4(3) . .
C16 C15 H15 119.8 . .
C14 C15 H15 119.8 . .
C17 C16 C15 120.0(3) . .
C17 C16 H16 120.0 . .
C15 C16 H16 120.0 . .
C16 C17 C18 120.2(4) . .
C16 C17 H17 119.9 . .
C18 C17 H17 119.9 . .
C17 C18 C13 120.9(3) . .
C17 C18 H18 119.5 . .
C13 C18 H18 119.5 . .
C20 C19 C24 118.9(3) . .
C20 C19 P1 123.4(2) . .
C24 C19 P1 117.6(2) . .
C19 C20 C21 120.2(3) . .
C19 C20 H20 119.9 . .
C21 C20 H20 119.9 . .
C22 C21 C20 120.6(3) . .
C22 C21 H21 119.7 . .
C20 C21 H21 119.7 . .
C21 C22 C23 119.6(3) . .
C21 C22 H22 120.2 . .
C23 C22 H22 120.2 . .
C24 C23 C22 120.5(3) . .
C24 C23 H23 119.8 . .
C22 C23 H23 119.8 . .
C23 C24 C19 120.1(3) . .
C23 C24 H24 119.9 . .
C19 C24 H24 119.9 . .

loop_
_geom_bond_atom_site_label_1
_geom_bond_atom_site_label_2
_geom_bond_distance
_geom_bond_site_symmetry_2
Ag1 N1 2.279(2) .
Ag1 P1 2.3796(8) .
Ag1 N3 2.574(3) .
Ag1 N3 2.607(3) 2_658
F1 B1 1.337(5) .
F2 B1 1.315(15) .
F3 B1 1.373(8) .
F4 B1 1.372(15) .
F2' B1 1.30(2) .
F3' B1 1.42(2) .
F4' B1 1.371(10) .
N1 C1 1.329(4) .
N1 C3 1.371(4) .
N2 C1 1.347(4) .
N2 C2 1.358(5) .
N2 H2 0.8600 .
N3 C4 1.318(4) .
N3 C6 1.367(4) .
N3 Ag1 2.607(3) 2_658
N4 C4 1.328(4) .
N4 C5 1.374(5) .
N4 H4 0.8600 .
P1 C13 1.816(3) .
P1 C7 1.828(3) .
P1 C19 1.830(3) .
C1 C4 1.443(4) .
C2 C3 1.352(5) .
C2 H2A 0.9300 .
C3 H3 0.9300 .
C5 C6 1.328(5) .
C5 H5 0.9300 .
C6 H6 0.9300 .
C7 C12 1.381(4) .
C7 C8 1.383(4) .
C8 C9 1.379(5) .
C8 H8 0.9300 .
C9 C10 1.372(5) .
C9 H9 0.9300 .
C10 C11 1.363(5) .
C10 H10 0.9300 .
C11 C12 1.380(5) .
C11 H11 0.9300 .
C12 H12 0.9300 .
C13 C14 1.383(4) .
C13 C18 1.393(4) .
C14 C15 1.391(5) .
C14 H14 0.9300 .
C15 C16 1.370(5) .
C15 H15 0.9300 .
C16 C17 1.368(5) .
C16 H16 0.9300 .
C17 C18 1.377(5) .
C17 H17 0.9300 .
C18 H18 0.9300 .
C19 C20 1.383(4) .
C19 C24 1.391(4) .
C20 C21 1.385(5) .
C20 H20 0.9300 .
C21 C22 1.363(5) .
C21 H21 0.9300 .
C22 C23 1.380(6) .
C22 H22 0.9300 .
C23 C24 1.376(5) .
C23 H23 0.9300 .
C24 H24 0.9300 .

loop_
_geom_torsion_atom_site_label_1
_geom_torsion_atom_site_label_2
_geom_torsion_atom_site_label_3
_geom_torsion_atom_site_label_4
_geom_torsion
_geom_torsion_site_symmetry_1
_geom_torsion_site_symmetry_2
_geom_torsion_site_symmetry_3
_geom_torsion_site_symmetry_4
P1 Ag1 N1 C1 111.8(2) . . . .
N3 Ag1 N1 C1 -16.3(2) . . . .
N3 Ag1 N1 C1 -105.9(2) 2_658 . . .
P1 Ag1 N1 C3 -58.5(4) . . . .
N3 Ag1 N1 C3 173.4(3) . . . .
N3 Ag1 N1 C3 83.7(3) 2_658 . . .
N1 Ag1 N3 C4 22.67(19) . . . .
P1 Ag1 N3 C4 -119.62(18) . . . .
N3 Ag1 N3 C4 114.7(2) 2_658 . . .
N1 Ag1 N3 C6 156.8(4) . . . .
P1 Ag1 N3 C6 14.5(4) . . . .
N3 Ag1 N3 C6 -111.2(4) 2_658 . . .
N1 Ag1 N3 Ag1 -92.02(9) . . . 2_658
P1 Ag1 N3 Ag1 125.69(6) . . . 2_658
N3 Ag1 N3 Ag1 0.0 2_658 . . 2_658
N1 Ag1 P1 C13 -157.95(15) . . . .
N3 Ag1 P1 C13 -48.05(14) . . . .
N3 Ag1 P1 C13 65.65(13) 2_658 . . .
N1 Ag1 P1 C7 -34.93(16) . . . .
N3 Ag1 P1 C7 74.96(13) . . . .
N3 Ag1 P1 C7 -171.34(13) 2_658 . . .
N1 Ag1 P1 C19 83.91(16) . . . .
N3 Ag1 P1 C19 -166.20(13) . . . .
N3 Ag1 P1 C19 -52.50(13) 2_658 . . .
C3 N1 C1 N2 0.3(3) . . . .
Ag1 N1 C1 N2 -173.26(19) . . . .
C3 N1 C1 C4 -177.7(3) . . . .
Ag1 N1 C1 C4 8.8(4) . . . .
C2 N2 C1 N1 -0.3(4) . . . .
C2 N2 C1 C4 177.5(3) . . . .
C1 N2 C2 C3 0.2(4) . . . .
N2 C2 C3 N1 -0.1(4) . . . .
C1 N1 C3 C2 -0.1(4) . . . .
Ag1 N1 C3 C2 170.6(3) . . . .
C6 N3 C4 N4 -0.5(4) . . . .
Ag1 N3 C4 N4 150.8(2) . . . .
Ag1 N3 C4 N4 -113.8(3) 2_658 . . .
C6 N3 C4 C1 -179.4(3) . . . .
Ag1 N3 C4 C1 -28.1(3) . . . .
Ag1 N3 C4 C1 67.3(3) 2_658 . . .
C5 N4 C4 N3 0.9(4) . . . .
C5 N4 C4 C1 179.7(3) . . . .
N1 C1 C4 N3 17.1(5) . . . .
N2 C1 C4 N3 -160.5(3) . . . .
N1 C1 C4 N4 -161.6(3) . . . .
N2 C1 C4 N4 20.8(5) . . . .
C4 N4 C5 C6 -0.8(5) . . . .
N4 C5 C6 N3 0.5(5) . . . .
C4 N3 C6 C5 0.0(4) . . . .
Ag1 N3 C6 C5 -133.3(4) . . . .
Ag1 N3 C6 C5 120.3(3) 2_658 . . .
C13 P1 C7 C12 -18.5(3) . . . .
C19 P1 C7 C12 90.4(3) . . . .
Ag1 P1 C7 C12 -146.9(3) . . . .
C13 P1 C7 C8 161.9(3) . . . .
C19 P1 C7 C8 -89.2(3) . . . .
Ag1 P1 C7 C8 33.5(3) . . . .
C12 C7 C8 C9 0.6(6) . . . .
P1 C7 C8 C9 -179.8(3) . . . .
C7 C8 C9 C10 0.7(6) . . . .
C8 C9 C10 C11 -1.2(6) . . . .
C9 C10 C11 C12 0.4(6) . . . .
C10 C11 C12 C7 0.9(6) . . . .
C8 C7 C12 C11 -1.3(5) . . . .
P1 C7 C12 C11 179.1(3) . . . .
C7 P1 C13 C14 -111.9(3) . . . .
C19 P1 C13 C14 137.5(3) . . . .
Ag1 P1 C13 C14 14.5(3) . . . .
C7 P1 C13 C18 68.3(3) . . . .
C19 P1 C13 C18 -42.3(3) . . . .
Ag1 P1 C13 C18 -165.3(2) . . . .
C18 C13 C14 C15 -1.0(5) . . . .
P1 C13 C14 C15 179.2(3) . . . .
C13 C14 C15 C16 0.4(5) . . . .
C14 C15 C16 C17 0.1(6) . . . .
C15 C16 C17 C18 0.1(6) . . . .
C16 C17 C18 C13 -0.7(6) . . . .
C14 C13 C18 C17 1.1(5) . . . .
P1 C13 C18 C17 -179.0(3) . . . .
C13 P1 C19 C20 122.6(3) . . . .
C7 P1 C19 C20 11.5(3) . . . .
Ag1 P1 C19 C20 -111.7(2) . . . .
C13 P1 C19 C24 -59.8(3) . . . .
C7 P1 C19 C24 -170.9(3) . . . .
Ag1 P1 C19 C24 65.9(3) . . . .
C24 C19 C20 C21 -0.7(5) . . . .
P1 C19 C20 C21 176.9(2) . . . .
C19 C20 C21 C22 0.3(5) . . . .
C20 C21 C22 C23 0.6(5) . . . .
C21 C22 C23 C24 -1.2(6) . . . .
C22 C23 C24 C19 0.8(6) . . . .
C20 C19 C24 C23 0.1(5) . . . .
P1 C19 C24 C23 -177.6(3) . . . .
